data_4116453
loop_
_publ_author_name
'F. Albert Cotton'
'Lee M. Daniels'
'Carlos A. Murillo'
'Isabel Pascual'
'Hong-Cai Zhou'

_publ_section_title
;
 Remarkable Effects of Axial \p* Coordination on the Cr-Cr Quadruple Bond
 in Dichromium Paddlewheel Complexes
;
_journal_name_full 'Journal of the American Chemical Society'
_journal_page_first 6856
_journal_page_last 6861
_journal_paper_doi 10.1021/ja9912675
_journal_volume 121
_journal_year 1999
_chemical_compound_source synthesized
_chemical_formula_moiety 'Cr2 (C17 H16 N3)4, (C H2 Cl2)'
_chemical_formula_structural 'Cr2 (DPhIP)4, CH2Cl2'
_chemical_formula_sum 'C69 H66 Cl2 Cr2 N12'
_chemical_formula_weight 1238.24
_chemical_name_systematic
; 
 Tetrakis(2,6-diphenyliminopiperidinato)dichromium(II) 
;
_space_group_IT_number 15
_symmetry_cell_setting monoclinic
_symmetry_space_group_name_Hall '-I 2ya'
_symmetry_space_group_name_H-M 'I 1 2/a 1'
_atom_sites_solution_hydrogens geom
_atom_sites_solution_primary direct
_atom_sites_solution_secondary difmap
_audit_creation_method SHELXL
_cell_angle_alpha 90.00
_cell_angle_beta 110.43(2)
_cell_angle_gamma 90.00
_cell_formula_units_Z 8
_cell_length_a 27.197(3)
_cell_length_b 16.467(8)
_cell_length_c 29.511(10)
_cell_measurement_reflns_used 250
_cell_measurement_temperature 213(2)
_cell_measurement_theta_max 20.8
_cell_measurement_theta_min 9.05
_cell_volume 12385(8)
_computing_cell_refinement 'MADNES (Enraf-Nonius, 1989)'
_computing_data_collection 'MADNES (Enraf-Nonius, 1989)'
_computing_data_reduction 'PROCOR (Kabsch, 1988)'
_computing_molecular_graphics 'SHELXTL V.5 (Siemens, 1994)'
_computing_publication_material CIFTAB
_computing_structure_refinement 'SHELXL-93 (Sheldrick, 1993)'
_computing_structure_solution 'SHELXTL V.5 (Siemens, 1994)'
_diffrn_ambient_temperature 213(2)
_diffrn_measurement_device 'Nonius FAST area detector'
_diffrn_measurement_method 'Ellipsoid-mask fitting'
_diffrn_radiation_monochromator graphite
_diffrn_radiation_source 'fine-focus sealed tube'
_diffrn_radiation_type MoK\a
_diffrn_radiation_wavelength 0.71073
_diffrn_reflns_av_R_equivalents 0.0468
_diffrn_reflns_av_sigmaI/netI 0.0370
_diffrn_reflns_limit_h_max 27
_diffrn_reflns_limit_h_min -29
_diffrn_reflns_limit_k_max 17
_diffrn_reflns_limit_k_min -17
_diffrn_reflns_limit_l_max 31
_diffrn_reflns_limit_l_min -31
_diffrn_reflns_number 23353
_diffrn_reflns_theta_max 22.50
_diffrn_reflns_theta_min 2.27
_diffrn_standards_decay_% none
_diffrn_standards_number 'none (area detector data)'
_exptl_absorpt_coefficient_mu 0.490
_exptl_absorpt_correction_type none
_exptl_crystal_colour red
_exptl_crystal_density_diffrn 1.328
_exptl_crystal_description plate
_exptl_crystal_F_000 5168
_exptl_crystal_size_max 0.48
_exptl_crystal_size_mid 0.27
_exptl_crystal_size_min 0.08
_refine_diff_density_max 1.229
_refine_diff_density_min -0.510
_refine_diff_density_rms 0.079
_refine_ls_extinction_method none
_refine_ls_goodness_of_fit_all 1.084
_refine_ls_goodness_of_fit_obs 1.095
_refine_ls_hydrogen_treatment constr
_refine_ls_matrix_type full
_refine_ls_number_parameters 781
_refine_ls_number_reflns 7868
_refine_ls_number_restraints 27
_refine_ls_restrained_S_all 1.168
_refine_ls_restrained_S_obs 1.096
_refine_ls_R_factor_all 0.0910
_refine_ls_R_factor_obs 0.0704
_refine_ls_shift/esd_max -0.031
_refine_ls_shift/esd_mean 0.001
_refine_ls_structure_factor_coef Fsqd
_refine_ls_weighting_details 'w=1/[\s^2^(Fo^2^)+(0.0563P)^2^+104.5229P] where P=(Fo^2^+2Fc^2^)/3'
_refine_ls_weighting_scheme calc
_refine_ls_wR_factor_all 0.1890
_refine_ls_wR_factor_obs 0.1596
_reflns_number_observed 6655
_reflns_number_total 8068
_reflns_observed_criterion >2sigma(I)
_cod_data_source_file ja9912675_4.cif
_cod_data_source_block 1.CH2Cl2
_cod_depositor_comments
;
The following automatic conversions were performed:

'_refine_ls_weighting_scheme' value 'calc
w=1/[\s^2^(Fo^2^)+(0.0563P)^2^+104.5229P] where P=(Fo^2^+2Fc^2^)/3'
was changed to 'calc'. New tag '_refine_ls_weighting_details' was
created. The value of the new tag was set to
'w=1/[\s^2^(Fo^2^)+(0.0563P)^2^+104.5229P] where P=(Fo^2^+2Fc^2^)/3'.

Automatic conversion script
Id: cif_fix_values 3143 2015-03-26 13:38:13Z robertas 
;
_cod_original_cell_volume 12385.1(72)
_cod_original_sg_symbol_H-M 'I 2/a'
_cod_database_code 4116453

loop_
_symmetry_equiv_pos_as_xyz
'x, y, z'
'-x+1/2, y, -z'
'x+1/2, y+1/2, z+1/2'
'-x+1, y+1/2, -z+1/2'
'-x, -y, -z'
'x-1/2, -y, z'
'-x+1/2, -y+1/2, -z+1/2'
'x, -y+1/2, z+1/2'

loop_
_atom_site_aniso_label
_atom_site_aniso_U_11
_atom_site_aniso_U_22
_atom_site_aniso_U_33
_atom_site_aniso_U_23
_atom_site_aniso_U_13
_atom_site_aniso_U_12
Cr1 0.0217(4) 0.0206(4) 0.0276(4) 0.0005(3) 0.0033(3) 0.0024(3)
Cr2 0.0215(4) 0.0216(4) 0.0282(4) 0.0028(3) 0.0025(3) 0.0005(3)
N1 0.029(3) 0.030(2) 0.034(2) -0.002(2) 0.010(2) 0.001(2)
N2 0.025(2) 0.024(2) 0.028(2) 0.003(2) 0.008(2) 0.000(2)
N3 0.021(2) 0.025(2) 0.026(2) 0.002(2) 0.005(2) 0.000(2)
N4 0.025(2) 0.030(2) 0.032(2) 0.002(2) 0.012(2) 0.000(2)
N5 0.024(2) 0.025(2) 0.031(2) -0.001(2) 0.012(2) 0.003(2)
N6 0.021(2) 0.023(2) 0.026(2) 0.003(2) 0.010(2) 0.004(2)
N7 0.024(2) 0.027(2) 0.036(3) -0.003(2) 0.006(2) 0.001(2)
N8 0.017(2) 0.026(2) 0.030(2) -0.001(2) 0.002(2) 0.001(2)
N9 0.024(2) 0.025(2) 0.029(2) 0.003(2) 0.005(2) 0.000(2)
N10 0.027(2) 0.031(3) 0.044(3) 0.005(2) 0.007(2) -0.004(2)
N11 0.029(2) 0.020(2) 0.032(2) 0.002(2) 0.005(2) -0.003(2)
N12 0.025(2) 0.024(2) 0.032(2) -0.002(2) 0.003(2) 0.004(2)
C1 0.026(3) 0.028(3) 0.037(3) 0.003(2) 0.009(2) 0.008(2)
C2 0.042(3) 0.032(3) 0.062(4) -0.013(3) 0.026(3) -0.006(3)
C3 0.055(4) 0.049(4) 0.061(4) -0.015(3) 0.033(3) -0.003(3)
C4 0.042(4) 0.049(4) 0.072(5) -0.003(4) 0.033(3) 0.000(3)
C5 0.029(3) 0.040(4) 0.073(4) 0.000(3) 0.018(3) -0.005(3)
C6 0.031(3) 0.033(3) 0.050(3) -0.006(3) 0.011(3) 0.002(2)
C7 0.028(3) 0.018(3) 0.031(3) 0.000(2) 0.008(2) 0.001(2)
C8 0.040(3) 0.037(3) 0.034(3) 0.003(3) 0.013(2) 0.002(3)
C9 0.036(3) 0.063(4) 0.042(3) 0.012(3) 0.007(3) 0.008(3)
C10 0.025(3) 0.036(3) 0.031(3) 0.003(2) 0.005(2) -0.001(2)
C11 0.026(3) 0.021(3) 0.029(3) 0.002(2) 0.003(2) -0.003(2)
C12 0.023(3) 0.031(3) 0.025(3) 0.006(2) 0.006(2) 0.001(2)
C13 0.031(3) 0.027(3) 0.041(3) 0.003(2) 0.004(2) 0.000(2)
C14 0.049(4) 0.047(4) 0.044(4) -0.002(3) 0.007(3) 0.019(3)
C15 0.028(3) 0.063(4) 0.049(4) 0.008(3) 0.011(3) 0.008(3)
C16 0.026(3) 0.062(4) 0.060(4) 0.021(3) 0.014(3) -0.005(3)
C17 0.029(3) 0.038(3) 0.039(3) 0.004(3) 0.005(2) -0.005(2)
C41 0.019(3) 0.022(3) 0.038(3) -0.004(2) 0.002(2) 0.000(2)
C18 0.025(3) 0.027(3) 0.035(3) 0.003(2) 0.010(2) 0.004(2)
C19 0.033(3) 0.045(3) 0.038(3) -0.002(3) 0.011(3) -0.008(3)
C20 0.031(3) 0.062(4) 0.062(4) 0.012(3) 0.020(3) -0.002(3)
C21 0.042(4) 0.062(4) 0.051(4) 0.004(3) 0.027(3) 0.005(3)
C22 0.039(3) 0.044(3) 0.035(3) -0.001(3) 0.018(3) 0.009(3)
C23 0.027(3) 0.038(3) 0.034(3) 0.005(3) 0.011(2) 0.005(2)
C24 0.023(3) 0.028(3) 0.030(3) 0.003(2) 0.006(2) 0.007(2)
C25 0.035(3) 0.027(3) 0.051(3) 0.000(3) 0.023(3) 0.006(2)
C26 0.034(3) 0.026(3) 0.041(3) 0.004(2) 0.014(2) 0.010(2)
C27 0.033(3) 0.026(3) 0.040(3) 0.001(2) 0.020(2) 0.002(2)
C28 0.023(3) 0.017(3) 0.031(3) 0.001(2) 0.009(2) 0.000(2)
C29 0.025(3) 0.025(3) 0.029(3) -0.001(2) 0.011(2) 0.004(2)
C30 0.032(3) 0.035(3) 0.035(3) -0.002(3) 0.010(2) 0.002(2)
C31 0.056(4) 0.034(3) 0.037(3) 0.009(3) 0.021(3) 0.005(3)
C32 0.044(3) 0.032(3) 0.055(4) 0.001(3) 0.027(3) -0.008(3)
C33 0.030(3) 0.046(4) 0.052(4) 0.002(3) 0.018(3) -0.005(3)
C34 0.026(3) 0.035(3) 0.029(3) 0.000(2) 0.009(2) 0.003(2)
C35 0.023(3) 0.030(3) 0.043(3) 0.004(3) 0.007(2) 0.004(2)
C36 0.026(3) 0.036(3) 0.050(3) -0.002(3) 0.013(3) -0.001(2)
C37 0.026(3) 0.039(3) 0.062(4) 0.009(3) 0.008(3) -0.003(2)
C38 0.032(3) 0.050(4) 0.079(5) 0.019(4) 0.030(3) 0.008(3)
C39 0.062(4) 0.047(4) 0.067(4) -0.003(3) 0.039(4) 0.003(3)
C40 0.041(3) 0.037(3) 0.054(4) -0.003(3) 0.021(3) -0.006(3)
C42 0.022(3) 0.044(3) 0.038(3) 0.003(3) 0.002(2) 0.003(2)
C43 0.031(3) 0.044(4) 0.033(3) 0.005(3) -0.005(2) 0.007(3)
C44 0.028(3) 0.040(3) 0.036(3) 0.005(3) 0.001(2) 0.001(2)
C45 0.026(3) 0.023(3) 0.033(3) 0.001(2) 0.003(2) 0.003(2)
C46 0.027(3) 0.029(3) 0.029(3) 0.004(2) -0.001(2) -0.003(2)
C47 0.031(3) 0.038(3) 0.043(3) 0.007(3) 0.007(3) 0.004(2)
C48 0.045(4) 0.066(5) 0.040(3) 0.008(3) 0.016(3) -0.003(3)
C49 0.075(5) 0.058(5) 0.048(4) 0.012(3) 0.023(4) -0.017(4)
C50 0.106(6) 0.035(4) 0.057(4) 0.008(3) 0.038(4) -0.006(4)
C51 0.069(4) 0.035(4) 0.043(3) 0.006(3) 0.024(3) 0.004(3)
C52 0.029(3) 0.029(3) 0.057(4) 0.012(3) 0.010(3) -0.003(2)
C53 0.041(4) 0.070(5) 0.062(4) 0.005(4) 0.018(3) -0.003(3)
C54 0.054(5) 0.112(7) 0.099(6) 0.013(6) 0.042(5) 0.003(5)
C55 0.035(4) 0.097(7) 0.114(7) 0.024(6) 0.016(5) -0.020(4)
C56 0.039(4) 0.067(5) 0.087(6) 0.018(4) 0.008(4) -0.017(3)
C57 0.038(3) 0.042(4) 0.069(4) 0.010(3) 0.007(3) -0.012(3)
C58 0.031(3) 0.029(3) 0.033(3) -0.003(2) 0.002(2) -0.009(2)
C59 0.054(4) 0.028(3) 0.082(5) -0.005(3) 0.028(4) -0.012(3)
C60 0.068(4) 0.027(3) 0.065(4) 0.002(3) 0.033(4) 0.003(3)
C61 0.039(3) 0.020(3) 0.053(4) 0.000(3) 0.012(3) 0.002(2)
C62 0.029(3) 0.024(3) 0.029(3) 0.002(2) 0.003(2) 0.001(2)
C63 0.032(3) 0.018(3) 0.041(3) -0.002(2) 0.008(2) 0.000(2)
C64 0.040(3) 0.030(3) 0.048(4) -0.009(3) 0.012(3) -0.001(3)
C65 0.061(4) 0.036(4) 0.063(4) -0.012(3) 0.030(4) -0.004(3)
C66 0.054(4) 0.034(4) 0.095(6) -0.010(4) 0.032(4) 0.004(3)
C67 0.045(4) 0.039(4) 0.080(5) 0.000(4) 0.008(3) 0.015(3)
C68 0.040(3) 0.027(3) 0.058(4) -0.007(3) 0.007(3) 0.005(3)

loop_
_atom_site_label
_atom_site_type_symbol
_atom_site_fract_x
_atom_site_fract_y
_atom_site_fract_z
_atom_site_U_iso_or_equiv
_atom_site_thermal_displace_type
_atom_site_occupancy
_atom_site_calc_flag
_atom_site_refinement_flags
_atom_site_disorder_group
Cr1 Cr 0.53819(3) 0.33156(5) -0.15303(3) 0.0247(2) Uani 1 d . .
Cr2 Cr 0.47098(3) 0.32284(5) -0.12470(3) 0.0254(2) Uani 1 d . .
N1 N 0.5563(2) 0.3447(3) -0.24087(15) 0.0310(10) Uani 1 d . .
N2 N 0.48371(15) 0.3397(2) -0.22210(14) 0.0262(9) Uani 1 d . .
N3 N 0.41650(14) 0.3480(2) -0.19329(14) 0.0248(9) Uani 1 d . .
N4 N 0.41900(15) 0.4188(3) -0.08050(15) 0.0286(10) Uani 1 d . .
N5 N 0.48004(15) 0.4465(2) -0.11257(14) 0.0264(9) Uani 1 d . .
N6 N 0.54014(14) 0.4603(2) -0.14933(13) 0.0230(9) Uani 1 d . .
N7 N 0.64558(15) 0.3390(2) -0.1193(2) 0.0304(10) Uani 1 d . .
N8 N 0.58790(14) 0.3231(2) -0.08228(14) 0.0257(9) Uani 1 d . .
N9 N 0.52217(15) 0.2937(2) -0.05433(14) 0.0266(9) Uani 1 d . .
N10 N 0.3921(2) 0.2053(3) -0.1204(2) 0.0355(11) Uani 1 d . .
N11 N 0.4664(2) 0.1989(2) -0.13676(14) 0.0287(10) Uani 1 d . .
N12 N 0.54027(15) 0.2039(2) -0.15589(15) 0.0290(10) Uani 1 d . .
C1 C 0.5867(2) 0.3518(3) -0.2704(2) 0.0312(12) Uani 1 d . .
C2 C 0.5799(2) 0.3053(3) -0.3112(2) 0.0431(15) Uani 1 d . .
H2A H 0.5526(2) 0.2671(3) -0.3209(2) 0.052 Uiso 1 calc R .
C3 C 0.6124(2) 0.3135(4) -0.3378(2) 0.051(2) Uani 1 d . .
H3A H 0.6065(2) 0.2821(4) -0.3658(2) 0.062 Uiso 1 calc R .
C4 C 0.6530(2) 0.3671(4) -0.3237(2) 0.051(2) Uani 1 d . .
H4A H 0.6751(2) 0.3725(4) -0.3419(2) 0.061 Uiso 1 calc R .
C5 C 0.6617(2) 0.4131(4) -0.2831(2) 0.047(2) Uani 1 d . .
H5A H 0.6898(2) 0.4500(4) -0.2734(2) 0.057 Uiso 1 calc R .
C6 C 0.6293(2) 0.4056(3) -0.2562(2) 0.0387(14) Uani 1 d . .
H6A H 0.6359(2) 0.4368(3) -0.2280(2) 0.046 Uiso 1 calc R .
C7 C 0.5058(2) 0.3477(3) -0.2574(2) 0.0263(11) Uani 1 d . .
C8 C 0.4707(2) 0.3604(3) -0.3089(2) 0.0366(13) Uani 1 d . .
H8A H 0.4602(2) 0.3075(3) -0.3245(2) 0.044 Uiso 1 calc R .
H8B H 0.4901(2) 0.3894(3) -0.3263(2) 0.044 Uiso 1 calc R .
C9 C 0.4223(2) 0.4081(4) -0.3122(2) 0.049(2) Uani 1 d . .
H9A H 0.4321(2) 0.4638(4) -0.3010(2) 0.059 Uiso 1 calc R .
H9B H 0.3985(2) 0.4103(4) -0.3459(2) 0.059 Uiso 1 calc R .
C10 C 0.3951(2) 0.3685(3) -0.2816(2) 0.0322(12) Uani 1 d . .
H10A H 0.3794(2) 0.3172(3) -0.2967(2) 0.039 Uiso 1 calc R .
H10B H 0.3666(2) 0.4038(3) -0.2802(2) 0.039 Uiso 1 calc R .
C11 C 0.4319(2) 0.3519(3) -0.2309(2) 0.0270(11) Uani 1 d . .
C12 C 0.3636(2) 0.3716(3) -0.1998(2) 0.0271(11) Uani 1 d . .
C13 C 0.3517(2) 0.4533(3) -0.1986(2) 0.0357(13) Uani 1 d . .
H13A H 0.3780(2) 0.4927(3) -0.1942(2) 0.043 Uiso 1 calc R .
C14 C 0.3012(2) 0.4771(4) -0.2037(2) 0.049(2) Uani 1 d . .
H14A H 0.2931(2) 0.5326(4) -0.2037(2) 0.059 Uiso 1 calc R .
C15 C 0.2628(2) 0.4198(4) -0.2089(2) 0.047(2) Uani 1 d . .
H15A H 0.2287(2) 0.4358(4) -0.2116(2) 0.057 Uiso 1 calc R .
C16 C 0.2749(2) 0.3389(4) -0.2100(2) 0.050(2) Uani 1 d . .
H16A H 0.2488(2) 0.2995(4) -0.2136(2) 0.059 Uiso 1 calc R .
C17 C 0.3247(2) 0.3150(3) -0.2058(2) 0.0370(13) Uani 1 d . .
H17A H 0.3322(2) 0.2595(3) -0.2071(2) 0.044 Uiso 1 calc R .
C41 C 0.6399(2) 0.3243(3) -0.0788(2) 0.0281(12) Uani 1 d . .
C18 C 0.3856(2) 0.4349(3) -0.0542(2) 0.0290(12) Uani 1 d . .
C19 C 0.3354(2) 0.4010(3) -0.0707(2) 0.0391(14) Uani 1 d . .
H19A H 0.3237(2) 0.3726(3) -0.1001(2) 0.047 Uiso 1 calc R .
C20 C 0.3029(2) 0.4091(4) -0.0440(2) 0.051(2) Uani 1 d . .
H20A H 0.2690(2) 0.3865(4) -0.0557(2) 0.061 Uiso 1 calc R .
C21 C 0.3195(2) 0.4499(4) -0.0002(2) 0.049(2) Uani 1 d . .
H21A H 0.2974(2) 0.4548(4) 0.0180(2) 0.059 Uiso 1 calc R .
C22 C 0.3692(2) 0.4834(3) 0.0161(2) 0.0380(13) Uani 1 d . .
H22A H 0.3809(2) 0.5117(3) 0.0457(2) 0.046 Uiso 1 calc R .
C23 C 0.4018(2) 0.4757(3) -0.0104(2) 0.0330(12) Uani 1 d . .
H23A H 0.4356(2) 0.4985(3) 0.0014(2) 0.040 Uiso 1 calc R .
C24 C 0.4470(2) 0.4750(3) -0.0896(2) 0.0277(11) Uani 1 d . .
C25 C 0.4439(2) 0.5645(3) -0.0814(2) 0.0353(13) Uani 1 d . .
H25A H 0.4675(2) 0.5778(3) -0.0486(2) 0.042 Uiso 1 calc R .
H25B H 0.4081(2) 0.5782(3) -0.0835(2) 0.042 Uiso 1 calc R .
C26 C 0.4585(2) 0.6153(3) -0.1172(2) 0.0334(12) Uani 1 d . .
H26A H 0.4614(2) 0.6724(3) -0.1074(2) 0.040 Uiso 1 calc R .
H26B H 0.4312(2) 0.6107(3) -0.1492(2) 0.040 Uiso 1 calc R .
C27 C 0.5105(2) 0.5862(3) -0.1194(2) 0.0309(12) Uani 1 d . .
H27A H 0.5178(2) 0.6150(3) -0.1454(2) 0.037 Uiso 1 calc R .
H27B H 0.5385(2) 0.5993(3) -0.0889(2) 0.037 Uiso 1 calc R .
C28 C 0.5105(2) 0.4957(3) -0.1283(2) 0.0235(11) Uani 1 d . .
C29 C 0.5699(2) 0.5127(3) -0.1688(2) 0.0261(11) Uani 1 d . .
C30 C 0.5451(2) 0.5558(3) -0.2115(2) 0.0345(13) Uani 1 d . .
H30A H 0.5094(2) 0.5465(3) -0.2291(2) 0.041 Uiso 1 calc R .
C31 C 0.5727(2) 0.6120(3) -0.2283(2) 0.0410(14) Uani 1 d . .
H31A H 0.5553(2) 0.6421(3) -0.2563(2) 0.049 Uiso 1 calc R .
C32 C 0.6259(2) 0.6238(3) -0.2036(2) 0.0412(14) Uani 1 d . .
H32A H 0.6448(2) 0.6618(3) -0.2149(2) 0.049 Uiso 1 calc R .
C33 C 0.6506(2) 0.5796(4) -0.1628(2) 0.0416(14) Uani 1 d . .
H33A H 0.6869(2) 0.5860(4) -0.1466(2) 0.050 Uiso 1 calc R .
C34 C 0.6229(2) 0.5253(3) -0.1448(2) 0.0304(12) Uani 1 d . .
H34A H 0.6403(2) 0.4969(3) -0.1161(2) 0.036 Uiso 1 calc R .
C35 C 0.6955(2) 0.3406(3) -0.1241(2) 0.0332(13) Uani 1 d . .
C36 C 0.7357(2) 0.3919(3) -0.0977(2) 0.0376(13) Uani 1 d . .
H36A H 0.7305(2) 0.4274(3) -0.0749(2) 0.045 Uiso 1 calc R .
C37 C 0.7833(2) 0.3914(4) -0.1047(2) 0.0441(15) Uani 1 d . .
H37A H 0.8104(2) 0.4260(4) -0.0863(2) 0.053 Uiso 1 calc R .
C38 C 0.7913(2) 0.3407(4) -0.1383(3) 0.051(2) Uani 1 d . .
H38A H 0.8240(2) 0.3396(4) -0.1426(3) 0.061 Uiso 1 calc R .
C39 C 0.7512(3) 0.2918(4) -0.1656(3) 0.055(2) Uani 1 d . .
H39A H 0.7564(3) 0.2576(4) -0.1890(3) 0.065 Uiso 1 calc R .
C40 C 0.7035(2) 0.2921(4) -0.1593(2) 0.0426(14) Uani 1 d . .
H40A H 0.6761(2) 0.2593(4) -0.1790(2) 0.051 Uiso 1 calc R .
C42 C 0.6827(2) 0.3051(4) -0.0319(2) 0.0368(13) Uani 1 d . .
H42A H 0.6965(2) 0.3560(4) -0.0150(2) 0.044 Uiso 1 calc R .
H42B H 0.7114(2) 0.2776(4) -0.0386(2) 0.044 Uiso 1 calc R .
C43 C 0.6637(2) 0.2514(4) 0.0008(2) 0.0405(14) Uani 1 d . .
H43A H 0.6566(2) 0.1965(4) -0.0127(2) 0.049 Uiso 1 calc R .
H43B H 0.6908(2) 0.2479(4) 0.0330(2) 0.049 Uiso 1 calc R .
C44 C 0.6141(2) 0.2881(4) 0.0044(2) 0.0372(13) Uani 1 d . .
H44A H 0.6000(2) 0.2519(4) 0.0233(2) 0.045 Uiso 1 calc R .
H44B H 0.6225(2) 0.3402(4) 0.0213(2) 0.045 Uiso 1 calc R .
C45 C 0.5732(2) 0.3009(3) -0.0450(2) 0.0295(12) Uani 1 d . .
C46 C 0.5047(2) 0.2494(3) -0.0213(2) 0.0311(12) Uani 1 d . .
C47 C 0.4718(2) 0.2833(4) 0.0002(2) 0.0388(14) Uani 1 d . .
H47A H 0.4609(2) 0.3376(4) -0.0065(2) 0.047 Uiso 1 calc R .
C48 C 0.4547(2) 0.2386(4) 0.0316(2) 0.050(2) Uani 1 d . .
H48A H 0.4324(2) 0.2627(4) 0.0460(2) 0.060 Uiso 1 calc R .
C49 C 0.4700(3) 0.1593(4) 0.0418(2) 0.060(2) Uani 1 d . .
H49A H 0.4592(3) 0.1293(4) 0.0638(2) 0.072 Uiso 1 calc R .
C50 C 0.5013(3) 0.1244(4) 0.0194(2) 0.063(2) Uani 1 d . .
H50A H 0.5110(3) 0.0695(4) 0.0254(2) 0.076 Uiso 1 calc R .
C51 C 0.5188(3) 0.1682(4) -0.0116(2) 0.048(2) Uani 1 d . .
H51A H 0.5404(3) 0.1432(4) -0.0263(2) 0.058 Uiso 1 calc R .
C52 C 0.3437(2) 0.1762(3) -0.1184(2) 0.0398(14) Uani 1 d . .
C53 C 0.3295(2) 0.1982(4) -0.0800(3) 0.057(2) Uani 1 d . .
H53A H 0.3530(2) 0.2275(4) -0.0541(3) 0.069 Uiso 1 calc R .
C54 C 0.2794(3) 0.1768(6) -0.0793(3) 0.084(3) Uani 1 d . .
H54A H 0.2697(3) 0.1908(6) -0.0527(3) 0.101 Uiso 1 calc R .
C55 C 0.2446(3) 0.1351(5) -0.1181(4) 0.085(3) Uani 1 d . .
H55A H 0.2110(3) 0.1216(5) -0.1181(4) 0.101 Uiso 1 calc R .
C56 C 0.2590(3) 0.1136(5) -0.1562(3) 0.068(2) Uani 1 d . .
H56A H 0.2354(3) 0.0848(5) -0.1823(3) 0.082 Uiso 1 calc R .
C57 C 0.3078(2) 0.1335(4) -0.1569(2) 0.053(2) Uani 1 d . .
H57A H 0.3172(2) 0.1185(4) -0.1835(2) 0.063 Uiso 1 calc R .
C58 C 0.4243(2) 0.1592(3) -0.1312(2) 0.0332(13) Uani 1 d . .
C59 C 0.4198(2) 0.0684(3) -0.1387(3) 0.054(2) Uani 1 d . .
H59A H 0.3990(2) 0.0457(3) -0.1206(3) 0.064 Uiso 1 calc R .
H59B H 0.4015(2) 0.0568(3) -0.1731(3) 0.064 Uiso 1 calc R .
C60 C 0.4718(2) 0.0289(4) -0.1227(2) 0.051(2) Uani 1 d . .
H60A H 0.4676(2) -0.0290(4) -0.1309(2) 0.061 Uiso 1 calc R .
H60B H 0.4882(2) 0.0338(4) -0.0875(2) 0.061 Uiso 1 calc R .
C61 C 0.5067(2) 0.0675(3) -0.1467(2) 0.0386(13) Uani 1 d . .
H61A H 0.4959(2) 0.0488(3) -0.1803(2) 0.046 Uiso 1 calc R .
H61B H 0.5429(2) 0.0495(3) -0.1301(2) 0.046 Uiso 1 calc R .
C62 C 0.5051(2) 0.1591(3) -0.1460(2) 0.0296(12) Uani 1 d . .
C63 C 0.5819(2) 0.1640(3) -0.1664(2) 0.0314(12) Uani 1 d . .
C64 C 0.5805(2) 0.1569(3) -0.2133(2) 0.0403(14) Uani 1 d . .
H64A H 0.5519(2) 0.1783(3) -0.2387(2) 0.048 Uiso 1 calc R .
C65 C 0.6207(3) 0.1183(4) -0.2235(3) 0.051(2) Uani 1 d . .
H65A H 0.6193(3) 0.1140(4) -0.2556(3) 0.062 Uiso 1 calc R .
C66 C 0.6628(3) 0.0863(4) -0.1865(3) 0.059(2) Uani 1 d . .
H66A H 0.6899(3) 0.0595(4) -0.1935(3) 0.071 Uiso 1 calc R .
C67 C 0.6649(2) 0.0936(4) -0.1401(3) 0.058(2) Uani 1 d . .
H67A H 0.6936(2) 0.0717(4) -0.1150(3) 0.070 Uiso 1 calc R .
C68 C 0.6250(2) 0.1333(3) -0.1290(2) 0.0442(15) Uani 1 d . .
H68A H 0.6273(2) 0.1392(3) -0.0967(2) 0.053 Uiso 1 calc R .
Cl1 Cl 0.8470(7) -0.0147(9) 0.0312(5) 0.142(2) Uiso 0.288(6) d PD 1
C1S C 0.8139(8) 0.0310(40) -0.0258(12) 0.195(15) Uiso 0.288(6) d PD 1
Cl2 Cl 0.8545(7) 0.0604(9) -0.0587(5) 0.142(2) Uiso 0.288(6) d PD 1
Cl1' Cl 0.8750(7) 0.0106(9) 0.0326(5) 0.142(2) Uiso 0.276(6) d PD 2
C1S' C 0.8531(27) -0.0161(23) -0.0295(6) 0.195(15) Uiso 0.276(6) d PD 2
Cl2' Cl 0.8155(6) 0.0639(9) -0.0655(5) 0.142(2) Uiso 0.276(6) d PD 2
Cl3 Cl 0.8811(7) 0.0101(11) 0.0038(9) 0.142(2) Uiso 0.209(5) d PD 3
C2S C 0.8609(39) -0.0266(24) 0.0509(21) 0.195(15) Uiso 0.209(5) d PD 3
Cl4 Cl 0.8375(6) -0.1272(10) 0.0470(6) 0.142(2) Uiso 0.209(5) d PD 3
Cl5 Cl 0.7775(5) 0.0456(10) -0.0148(5) 0.142(2) Uiso 0.244(5) d PD 4
C3S C 0.8252(17) -0.0189(13) -0.0243(29) 0.195(15) Uiso 0.244(5) d PD 4
Cl6 Cl 0.8789(6) 0.0326(12) -0.0319(7) 0.142(2) Uiso 0.244(5) d PD 4

loop_
_atom_type_symbol
_atom_type_description
_atom_type_scat_dispersion_real
_atom_type_scat_dispersion_imag
_atom_type_scat_source
C C 0.0033 0.0016 'International Tables Vol C Tables 4.2.6.8 and 6.1.1.4'
H H 0.0000 0.0000 'International Tables Vol C Tables 4.2.6.8 and 6.1.1.4'
N N 0.0061 0.0033 'International Tables Vol C Tables 4.2.6.8 and 6.1.1.4'
Cr Cr 0.3209 0.6236 'International Tables Vol C Tables 4.2.6.8 and 6.1.1.4'
Cl Cl 0.1484 0.1585 'International Tables Vol C Tables 4.2.6.8 and 6.1.1.4'

loop_
_geom_angle_atom_site_label_1
_geom_angle_atom_site_label_2
_geom_angle_atom_site_label_3
_geom_angle
_geom_angle_site_symmetry_3
_geom_angle_publ_flag
N8 Cr1 N2 175.7(2) . ?
N8 Cr1 N12 87.5(2) . ?
N2 Cr1 N12 92.6(2) . ?
N8 Cr1 N6 91.1(2) . ?
N2 Cr1 N6 88.98(15) . ?
N12 Cr1 N6 177.19(15) . ?
N8 Cr1 Cr2 87.14(11) . y
N2 Cr1 Cr2 88.57(11) . y
N12 Cr1 Cr2 89.31(12) . y
N6 Cr1 Cr2 93.05(10) . y
N8 Cr1 N7 52.75(14) . ?
N2 Cr1 N7 131.52(15) . ?
N12 Cr1 N7 91.09(14) . ?
N6 Cr1 N7 86.13(13) . ?
Cr2 Cr1 N7 139.81(10) . ?
N8 Cr1 N1 132.54(14) . ?
N2 Cr1 N1 51.76(14) . ?
N12 Cr1 N1 91.38(14) . ?
N6 Cr1 N1 87.79(13) . ?
Cr2 Cr1 N1 140.32(9) . ?
N7 Cr1 N1 79.85(13) . ?
N5 Cr2 N11 176.7(2) . ?
N5 Cr2 N3 88.5(2) . ?
N11 Cr2 N3 92.8(2) . ?
N5 Cr2 N9 93.2(2) . ?
N11 Cr2 N9 85.7(2) . ?
N3 Cr2 N9 176.4(2) . ?
N5 Cr2 Cr1 86.49(11) . y
N11 Cr2 Cr1 90.41(12) . y
N3 Cr2 Cr1 91.18(11) . y
N9 Cr2 Cr1 92.14(11) . y
N5 Cr2 N4 53.05(14) . ?
N11 Cr2 N4 129.91(15) . ?
N3 Cr2 N4 92.16(14) . ?
N9 Cr2 N4 86.29(14) . ?
Cr1 Cr2 N4 139.26(9) . ?
N5 Cr2 N10 133.56(14) . ?
N11 Cr2 N10 49.70(15) . ?
N3 Cr2 N10 83.68(14) . ?
N9 Cr2 N10 92.83(14) . ?
Cr1 Cr2 N10 139.18(10) . ?
N4 Cr2 N10 81.51(13) . ?
C7 N1 C1 122.9(4) . ?
C7 N1 Cr1 81.1(3) . ?
C1 N1 Cr1 155.9(3) . ?
C11 N2 C7 122.7(4) . ?
C11 N2 Cr1 122.6(3) . ?
C7 N2 Cr1 113.6(3) . ?
C11 N3 C12 118.1(4) . ?
C11 N3 Cr2 119.9(3) . ?
C12 N3 Cr2 121.5(3) . ?
C24 N4 C18 121.5(4) . ?
C24 N4 Cr2 82.8(3) . ?
C18 N4 Cr2 155.5(3) . ?
C28 N5 C24 123.0(4) . ?
C28 N5 Cr2 125.6(3) . ?
C24 N5 Cr2 111.1(3) . ?
C28 N6 C29 116.5(4) . ?
C28 N6 Cr1 117.4(3) . ?
C29 N6 Cr1 126.1(3) . ?
C41 N7 C35 122.1(4) . ?
C41 N7 Cr1 82.5(3) . ?
C35 N7 Cr1 154.6(3) . ?
C45 N8 C41 122.2(4) . ?
C45 N8 Cr1 124.8(3) . ?
C41 N8 Cr1 111.5(3) . ?
C45 N9 C46 118.6(4) . ?
C45 N9 Cr2 117.9(3) . ?
C46 N9 Cr2 121.7(3) . ?
C58 N10 C52 122.3(5) . ?
C58 N10 Cr2 78.8(3) . ?
C52 N10 Cr2 158.3(3) . ?
C62 N11 C58 122.3(4) . ?
C62 N11 Cr2 120.7(3) . ?
C58 N11 Cr2 116.8(3) . ?
C62 N12 C63 118.7(4) . ?
C62 N12 Cr1 121.2(3) . ?
C63 N12 Cr1 120.0(3) . ?
C2 C1 N1 124.5(5) . ?
C2 C1 C6 117.2(5) . ?
N1 C1 C6 118.1(5) . ?
C3 C2 C1 121.6(5) . ?
C4 C3 C2 120.2(6) . ?
C3 C4 C5 120.0(6) . ?
C4 C5 C6 120.3(5) . ?
C5 C6 C1 120.7(5) . ?
N1 C7 N2 113.5(4) . ?
N1 C7 C8 127.5(4) . ?
N2 C7 C8 119.1(4) . ?
C7 C8 C9 111.9(4) . ?
C10 C9 C8 109.7(5) . ?
C9 C10 C11 112.3(4) . ?
N3 C11 N2 116.5(4) . ?
N3 C11 C10 123.2(4) . ?
N2 C11 C10 120.2(4) . ?
C17 C12 C13 118.9(5) . ?
C17 C12 N3 121.6(5) . ?
C13 C12 N3 119.5(4) . ?
C14 C13 C12 120.2(5) . ?
C15 C14 C13 120.3(6) . ?
C16 C15 C14 119.2(5) . ?
C17 C16 C15 120.8(5) . ?
C16 C17 C12 120.6(5) . ?
N7 C41 N8 112.9(4) . ?
N7 C41 C42 126.4(4) . ?
N8 C41 C42 120.6(5) . ?
C23 C18 C19 118.2(5) . ?
C23 C18 N4 123.2(4) . ?
C19 C18 N4 118.3(5) . ?
C20 C19 C18 120.4(5) . ?
C19 C20 C21 120.9(5) . ?
C22 C21 C20 118.7(5) . ?
C23 C22 C21 120.7(5) . ?
C22 C23 C18 121.1(5) . ?
N4 C24 N5 113.0(4) . ?
N4 C24 C25 127.1(4) . ?
N5 C24 C25 119.7(4) . ?
C24 C25 C26 112.8(4) . ?
C25 C26 C27 109.5(4) . ?
C28 C27 C26 112.1(4) . ?
N6 C28 N5 116.5(4) . ?
N6 C28 C27 123.9(4) . ?
N5 C28 C27 119.6(4) . ?
C34 C29 C30 118.3(5) . ?
C34 C29 N6 121.3(4) . ?
C30 C29 N6 120.3(4) . ?
C31 C30 C29 120.6(5) . ?
C30 C31 C32 120.2(5) . ?
C33 C32 C31 119.2(5) . ?
C32 C33 C34 120.9(5) . ?
C29 C34 C33 120.7(5) . ?
C36 C35 C40 118.3(5) . ?
C36 C35 N7 123.5(5) . ?
C40 C35 N7 118.1(5) . ?
C37 C36 C35 120.6(5) . ?
C38 C37 C36 120.4(5) . ?
C39 C38 C37 119.3(5) . ?
C38 C39 C40 121.0(6) . ?
C39 C40 C35 120.4(5) . ?
C41 C42 C43 112.4(4) . ?
C44 C43 C42 108.6(4) . ?
C45 C44 C43 111.3(4) . ?
N9 C45 N8 116.3(4) . ?
N9 C45 C44 123.8(5) . ?
N8 C45 C44 119.9(4) . ?
C47 C46 C51 117.9(5) . ?
C47 C46 N9 122.0(5) . ?
C51 C46 N9 120.0(5) . ?
C46 C47 C48 121.0(6) . ?
C49 C48 C47 120.4(6) . ?
C48 C49 C50 119.0(6) . ?
C51 C50 C49 121.2(6) . ?
C50 C51 C46 120.5(6) . ?
C53 C52 C57 119.2(5) . ?
C53 C52 N10 118.5(5) . ?
C57 C52 N10 121.9(6) . ?
C52 C53 C54 119.8(7) . ?
C55 C54 C53 119.7(8) . ?
C56 C55 C54 120.1(7) . ?
C55 C56 C57 120.6(7) . ?
C56 C57 C52 120.7(7) . ?
N10 C58 N11 114.7(5) . ?
N10 C58 C59 126.6(5) . ?
N11 C58 C59 118.7(5) . ?
C60 C59 C58 111.7(5) . ?
C59 C60 C61 110.7(5) . ?
C60 C61 C62 112.9(5) . ?
N12 C62 N11 116.8(4) . ?
N12 C62 C61 122.0(5) . ?
N11 C62 C61 121.2(5) . ?
C64 C63 C68 119.1(5) . ?
C64 C63 N12 120.6(5) . ?
C68 C63 N12 120.3(5) . ?
C63 C64 C65 120.6(6) . ?
C66 C65 C64 120.3(6) . ?
C67 C66 C65 119.6(6) . ?
C66 C67 C68 121.0(6) . ?
C63 C68 C67 119.4(6) . ?
Cl2 C1S Cl1 115.3(12) . ?
Cl1' C1S' Cl2' 110.4(11) . ?
Cl4 C2S Cl3 118.3(14) . ?
C3S Cl5 Cl5 141.0(14) 2_655 ?
Cl6 C3S Cl5 114.5(12) . ?

loop_
_geom_bond_atom_site_label_1
_geom_bond_atom_site_label_2
_geom_bond_distance
_geom_bond_site_symmetry_2
_geom_bond_publ_flag
Cr1 N8 2.058(4) . y
Cr1 N2 2.064(4) . y
Cr1 N12 2.105(4) . y
Cr1 N6 2.122(4) . y
Cr1 Cr2 2.2645(12) . y
Cr1 N7 2.740(4) . y
Cr1 N1 2.811(4) . y
Cr2 N5 2.066(4) . y
Cr2 N11 2.068(4) . y
Cr2 N3 2.091(4) . y
Cr2 N9 2.112(4) . y
Cr2 N4 2.735(4) . y
Cr2 N10 2.925(4) . y
N1 C7 1.288(6) . ?
N1 C1 1.399(6) . ?
N2 C11 1.355(6) . ?
N2 C7 1.380(6) . ?
N3 C11 1.318(6) . ?
N3 C12 1.436(6) . ?
N4 C24 1.285(6) . ?
N4 C18 1.411(6) . ?
N5 C28 1.353(6) . ?
N5 C24 1.384(6) . ?
N6 C28 1.314(6) . ?
N6 C29 1.434(6) . ?
N7 C41 1.278(7) . ?
N7 C35 1.415(6) . ?
N8 C45 1.347(6) . ?
N8 C41 1.381(6) . ?
N9 C45 1.322(6) . ?
N9 C46 1.425(6) . ?
N10 C58 1.281(7) . ?
N10 C52 1.422(7) . ?
N11 C62 1.346(6) . ?
N11 C58 1.376(6) . ?
N12 C62 1.319(6) . ?
N12 C63 1.434(6) . ?
C1 C2 1.383(8) . ?
C1 C6 1.401(7) . ?
C2 C3 1.379(8) . ?
C3 C4 1.359(8) . ?
C4 C5 1.368(9) . ?
C5 C6 1.382(8) . ?
C7 C8 1.499(7) . ?
C8 C9 1.506(8) . ?
C9 C10 1.502(8) . ?
C10 C11 1.507(7) . ?
C12 C17 1.375(7) . ?
C12 C13 1.387(7) . ?
C13 C14 1.385(8) . ?
C14 C15 1.376(9) . ?
C15 C16 1.375(9) . ?
C16 C17 1.374(8) . ?
C41 C42 1.499(7) . ?
C18 C23 1.386(7) . ?
C18 C19 1.394(7) . ?
C19 C20 1.381(8) . ?
C20 C21 1.386(9) . ?
C21 C22 1.380(8) . ?
C22 C23 1.379(7) . ?
C24 C25 1.500(7) . ?
C25 C26 1.507(7) . ?
C26 C27 1.514(7) . ?
C27 C28 1.512(7) . ?
C29 C34 1.381(7) . ?
C29 C30 1.398(7) . ?
C30 C31 1.386(8) . ?
C31 C32 1.389(8) . ?
C32 C33 1.367(8) . ?
C33 C34 1.389(7) . ?
C35 C36 1.386(7) . ?
C35 C40 1.386(8) . ?
C36 C37 1.380(8) . ?
C37 C38 1.369(9) . ?
C38 C39 1.369(9) . ?
C39 C40 1.374(8) . ?
C42 C43 1.525(8) . ?
C43 C44 1.516(7) . ?
C44 C45 1.508(7) . ?
C46 C47 1.384(7) . ?
C46 C51 1.393(8) . ?
C47 C48 1.385(8) . ?
C48 C49 1.372(9) . ?
C49 C50 1.374(10) . ?
C50 C51 1.373(8) . ?
C52 C53 1.368(9) . ?
C52 C57 1.401(8) . ?
C53 C54 1.416(9) . ?
C54 C55 1.387(12) . ?
C55 C56 1.361(11) . ?
C56 C57 1.374(9) . ?
C58 C59 1.511(8) . ?
C59 C60 1.477(8) . ?
C60 C61 1.507(8) . ?
C61 C62 1.510(7) . ?
C63 C64 1.376(8) . ?
C63 C68 1.394(8) . ?
C64 C65 1.385(8) . ?
C65 C66 1.382(9) . ?
C66 C67 1.355(10) . ?
C67 C68 1.400(9) . ?
Cl1 C1S 1.773(10) . ?
C1S Cl2 1.772(10) . ?
Cl1' C1S' 1.773(10) . ?
C1S' Cl2' 1.775(10) . ?
Cl3 C2S 1.769(10) . ?
C2S Cl4 1.765(10) . ?
Cl5 C3S 1.773(10) . ?
Cl5 Cl5 1.98(3) 2_655 ?
C3S Cl6 1.768(10) . ?

loop_
_geom_torsion_atom_site_label_1
_geom_torsion_atom_site_label_2
_geom_torsion_atom_site_label_3
_geom_torsion_atom_site_label_4
_geom_torsion
_geom_torsion_publ_flag
N1 C7 N2 Cr1 3.1(5) y
N7 C41 N8 Cr1 6.9(5) y
N10 C58 N11 Cr2 1.9(6) y
N4 C24 N5 Cr2 0.9(5) y
